data_7251635
loop_
_publ_author_name
'Nakano, Takeo'
'Ichikawa, Shota'
'Inaba, Ryoto'
'Sumida, Akifumi'
'Hamasaki, Atom'
'Imoto, Hiroaki'
'Naka, Kensuke'

_publ_section_title
;
 Development of unsymmetrical boron complexes bearing (iso)quinolylphenol
 ligands and their halogenated derivatives; crystal polymorphism for
 white-light-emitting properties.
;
_journal_issue 7
_journal_name_full 'Physical chemistry chemical physics : PCCP'
_journal_page_first 4626
_journal_page_last 4635
_journal_paper_doi 10.1039/d5cp04402b
_journal_volume 28
_journal_year 2026
_chemical_formula_moiety 'C15 H9 B F3 N O'
_chemical_formula_sum 'C15 H9 B F3 N O'
_chemical_formula_weight 287.04
_space_group_crystal_system triclinic
_space_group_IT_number 2
_space_group_name_Hall '-P 1'
_space_group_name_H-M_alt 'P -1'
_atom_sites_solution_hydrogens geom
_atom_sites_solution_primary dual
_audit_creation_date 2025-01-28
_audit_creation_method
;
Olex2 1.5-ac5-024
(compiled 2022.04.12 svn.rca3783a0 for Rigaku Oxford Diffraction, GUI svn.r6498)
;
_audit_update_record
;
2025-10-27 deposited with the CCDC.	2026-01-23 downloaded from the CCDC.
;
_cell_angle_alpha 92.590(6)
_cell_angle_beta 95.124(6)
_cell_angle_gamma 96.214(5)
_cell_formula_units_Z 2
_cell_length_a 6.7696(4)
_cell_length_b 8.4846(6)
_cell_length_c 10.5970(8)
_cell_measurement_reflns_used 2059
_cell_measurement_temperature 100.00
_cell_measurement_theta_max 32.5680
_cell_measurement_theta_min 3.0620
_cell_volume 601.74(7)
_computing_cell_refinement 'CrysAlisPro 1.171.42.91a (Rigaku OD, 2023)'
_computing_data_collection 'CrysAlisPro 1.171.42.91a (Rigaku OD, 2023)'
_computing_data_reduction 'CrysAlisPro 1.171.42.91a (Rigaku OD, 2023)'
_computing_molecular_graphics 'Olex2 1.5-ac5-024 (Dolomanov et al., 2009)'
_computing_publication_material 'Olex2 1.5-ac5-024 (Dolomanov et al., 2009)'
_computing_structure_refinement 'SHELXL 2018/3 (Sheldrick, 2015)'
_computing_structure_solution 'SHELXT 2018/2 (Sheldrick, 2018)'
_diffrn_ambient_temperature 100.00
_diffrn_detector 'CCD plate'
_diffrn_measured_fraction_theta_full 0.998
_diffrn_measured_fraction_theta_max 0.997
_diffrn_measurement_details
;
List of Runs (angles in degrees, time in seconds):

  # Type    Start    End  Width  t~exp~   \w     \q     \k     \f   Frames
#--------------------------------------------------------------------------
  1  \w    -70.00  32.00   0.15   12.00    --   30.00  54.00-180.00  680
  2  \w     93.00 118.20   0.15   12.00    --   30.00  54.00-180.00  168
  3  \w    -71.00  37.00   0.15   12.00    --   30.00  54.00  60.00  720
  4  \w    -72.00  33.90   0.15   12.00    --   30.00  54.00 -60.00  706
;
_diffrn_measurement_device 'two-circle diffractometer'
_diffrn_measurement_device_type 'XtaLAB Mini (JP)'
_diffrn_measurement_method '\w scans'
_diffrn_orient_matrix_type 'CrysAlisPro convention (1999,Acta A55,543-557)'
_diffrn_orient_matrix_UB_11 0.0118235000
_diffrn_orient_matrix_UB_12 -0.0737039000
_diffrn_orient_matrix_UB_13 0.0271315000
_diffrn_orient_matrix_UB_21 0.0116468000
_diffrn_orient_matrix_UB_22 0.0383911000
_diffrn_orient_matrix_UB_23 0.0614984000
_diffrn_orient_matrix_UB_31 -0.1045648000
_diffrn_orient_matrix_UB_32 -0.0136811000
_diffrn_orient_matrix_UB_33 0.0034533000
_diffrn_radiation_monochromator graphite
_diffrn_radiation_probe x-ray
_diffrn_radiation_type 'Mo K\a'
_diffrn_radiation_wavelength 0.71073
_diffrn_reflns_av_R_equivalents 0.0160
_diffrn_reflns_av_unetI/netI 0.0272
_diffrn_reflns_Laue_measured_fraction_full 0.998
_diffrn_reflns_Laue_measured_fraction_max 0.997
_diffrn_reflns_limit_h_max 8
_diffrn_reflns_limit_h_min -8
_diffrn_reflns_limit_k_max 10
_diffrn_reflns_limit_k_min -10
_diffrn_reflns_limit_l_max 13
_diffrn_reflns_limit_l_min -13
_diffrn_reflns_number 3550
_diffrn_reflns_point_group_measured_fraction_full 0.998
_diffrn_reflns_point_group_measured_fraction_max 0.997
_diffrn_reflns_theta_full 25.242
_diffrn_reflns_theta_max 26.373
_diffrn_reflns_theta_min 3.011
_diffrn_source 'fine-focus sealed X-ray tube'
_diffrn_source_type 'Rigaku (Mo) X-ray Source'
_exptl_absorpt_coefficient_mu 0.130
_exptl_absorpt_correction_T_max 0.983
_exptl_absorpt_correction_T_min 0.957
_exptl_absorpt_correction_type analytical
_exptl_absorpt_process_details
;
CrysAlisPro 1.171.42.91a (Rigaku Oxford Diffraction, 2023)
Analytical numeric absorption correction using a multifaceted crystal
model based on expressions derived by R.C. Clark & J.S. Reid.
(Clark, R. C. & Reid, J. S. (1995). Acta Cryst. A51, 887-897)
Empirical absorption correction using spherical harmonics,
implemented in SCALE3 ABSPACK scaling algorithm.
;
_exptl_crystal_colour colourless
_exptl_crystal_colour_primary colourless
_exptl_crystal_density_diffrn 1.584
_exptl_crystal_description block
_exptl_crystal_F_000 292
_exptl_crystal_size_max 0.527
_exptl_crystal_size_mid 0.385
_exptl_crystal_size_min 0.157
_refine_diff_density_max 0.276
_refine_diff_density_min -0.246
_refine_diff_density_rms 0.068
_refine_ls_extinction_method none
_refine_ls_goodness_of_fit_ref 1.022
_refine_ls_hydrogen_treatment constr
_refine_ls_matrix_type full
_refine_ls_number_parameters 190
_refine_ls_number_reflns 2466
_refine_ls_number_restraints 0
_refine_ls_restrained_S_all 1.022
_refine_ls_R_factor_all 0.0508
_refine_ls_R_factor_gt 0.0404
_refine_ls_shift/su_max 0.000
_refine_ls_shift/su_mean 0.000
_refine_ls_structure_factor_coef Fsqd
_refine_ls_weighting_details 'w=1/[\s^2^(Fo^2^)+(0.0759P)^2^+0.0579P] where P=(Fo^2^+2Fc^2^)/3'
_refine_ls_weighting_scheme calc
_refine_ls_wR_factor_gt 0.1124
_refine_ls_wR_factor_ref 0.1228
_reflns_Friedel_coverage 0.000
_reflns_number_gt 2017
_reflns_number_total 2466
_reflns_threshold_expression 'I > 2\s(I)'
_cod_data_source_file d5cp04402b2.cif
_cod_data_source_block si56-a_blue
_cod_database_code 7251635
_shelx_shelxl_version_number 2018/3
_chemical_oxdiff_formula C16H9ONBF3Cl
_chemical_oxdiff_usercomment ' '
_shelx_space_group_comment
;
The symmetry employed for this shelxl refinement is uniquely defined
by the following loop, which should always be used as a source of
symmetry information in preference to the above space-group names.
They are only intended as comments.
;
_shelx_estimated_absorpt_t_max 0.979
_shelx_estimated_absorpt_t_min 0.934
_olex2_refinement_description
;
1. Fixed Uiso
 At 1.2 times of:
  All C(H) groups
2.a Aromatic/amide H refined with riding coordinates:
 C14(H14), C8(H8), C7(H7), C11(H11), C4(H4), C13(H13), C12(H12), C9(H9), C6(H6)
;
_olex2_submission_special_instructions 'No special instructions were received'
_oxdiff_exptl_absorpt_empirical_details
;
Empirical correction (ABSPACK) includes:
- Absorption correction using spherical harmonics
- Frame scaling
;
_oxdiff_exptl_absorpt_empirical_full_max 1.725
_oxdiff_exptl_absorpt_empirical_full_min 0.625

loop_
_space_group_symop_operation_xyz
'x, y, z'
'-x, -y, -z'

loop_
_atom_site_label
_atom_site_type_symbol
_atom_site_fract_x
_atom_site_fract_y
_atom_site_fract_z
_atom_site_U_iso_or_equiv
_atom_site_adp_type
_atom_site_occupancy
_atom_site_site_symmetry_order
_atom_site_calc_flag
_atom_site_refinement_flags_posn
_atom_site_refinement_flags_adp
_atom_site_refinement_flags_occupancy
_atom_site_disorder_assembly
_atom_site_disorder_group
F2 F 0.42289(12) 0.74834(9) 0.26630(8) 0.0243(2) Uani 1 1 d . . . . .
F1 F 0.08487(12) 0.74880(9) 0.26283(8) 0.0235(2) Uani 1 1 d . . . . .
F3 F 0.37389(13) 0.95901(10) 0.88224(8) 0.0290(3) Uani 1 1 d . . . . .
O1 O 0.28479(16) 0.82301(11) 0.44754(9) 0.0248(3) Uani 1 1 d . . . . .
N1 N 0.23651(16) 0.53635(13) 0.36587(11) 0.0151(3) Uani 1 1 d . . . . .
C15 C 0.20853(18) 0.42283(16) 0.26390(13) 0.0156(3) Uani 1 1 d . . . . .
C14 C 0.2012(2) 0.46800(17) 0.13729(13) 0.0192(3) Uani 1 1 d . . . . .
H14 H 0.214913 0.577245 0.119709 0.023 Uiso 1 1 calc R U . . .
C8 C 0.22352(19) 0.32795(16) 0.51108(13) 0.0168(3) Uani 1 1 d . . . . .
H8 H 0.228621 0.296778 0.596184 0.020 Uiso 1 1 calc R U . . .
C10 C 0.18706(19) 0.25923(16) 0.28674(13) 0.0164(3) Uani 1 1 d . . . . .
C3 C 0.24534(18) 0.49169(16) 0.48651(13) 0.0153(3) Uani 1 1 d . . . . .
C7 C 0.2932(2) 0.57357(17) 0.71877(14) 0.0188(3) Uani 1 1 d . . . . .
H7 H 0.281570 0.464790 0.737778 0.023 Uiso 1 1 calc R U . . .
C11 C 0.1599(2) 0.14468(16) 0.18334(14) 0.0195(3) Uani 1 1 d . . . . .
H11 H 0.145989 0.034844 0.198957 0.023 Uiso 1 1 calc R U . . .
C2 C 0.27815(18) 0.61321(16) 0.59103(13) 0.0161(3) Uani 1 1 d . . . . .
C1 C 0.2975(2) 0.77533(17) 0.56591(13) 0.0178(3) Uani 1 1 d . . . . .
C4 C 0.3309(2) 0.89221(17) 0.66483(14) 0.0207(3) Uani 1 1 d . . . . .
H4 H 0.345101 1.001597 0.647707 0.025 Uiso 1 1 calc R U . . .
C13 C 0.1741(2) 0.35369(17) 0.03944(14) 0.0209(3) Uani 1 1 d . . . . .
H13 H 0.169189 0.385665 -0.045443 0.025 Uiso 1 1 calc R U . . .
C12 C 0.1534(2) 0.19108(17) 0.06114(14) 0.0206(3) Uani 1 1 d . . . . .
H12 H 0.135189 0.114161 -0.008096 0.025 Uiso 1 1 calc R U . . .
C5 C 0.3426(2) 0.84588(17) 0.78671(14) 0.0209(3) Uani 1 1 d . . . . .
C9 C 0.19532(19) 0.21516(16) 0.41360(14) 0.0181(3) Uani 1 1 d . . . . .
H9 H 0.181112 0.105945 0.431254 0.022 Uiso 1 1 calc R U . . .
C6 C 0.3244(2) 0.68817(18) 0.81714(14) 0.0212(3) Uani 1 1 d . . . . .
H6 H 0.333025 0.659905 0.903023 0.025 Uiso 1 1 calc R U . . .
B1 B 0.2581(2) 0.71997(18) 0.33369(15) 0.0181(3) Uani 1 1 d . . . . .

loop_
_atom_site_aniso_label
_atom_site_aniso_U_11
_atom_site_aniso_U_22
_atom_site_aniso_U_33
_atom_site_aniso_U_23
_atom_site_aniso_U_13
_atom_site_aniso_U_12
F2 0.0251(4) 0.0164(4) 0.0306(5) 0.0015(4) 0.0078(4) -0.0050(3)
F1 0.0265(5) 0.0158(4) 0.0275(5) 0.0012(3) -0.0022(4) 0.0033(3)
F3 0.0329(5) 0.0256(5) 0.0263(5) -0.0142(4) 0.0018(4) -0.0003(4)
O1 0.0394(6) 0.0124(5) 0.0214(6) -0.0009(4) 0.0003(5) 0.0002(4)
N1 0.0129(5) 0.0127(6) 0.0194(6) -0.0010(5) 0.0022(4) 0.0002(4)
C15 0.0107(6) 0.0154(7) 0.0201(7) -0.0032(6) 0.0023(5) 0.0002(5)
C14 0.0182(7) 0.0158(7) 0.0231(7) 0.0001(6) 0.0019(6) 0.0002(5)
C8 0.0153(6) 0.0154(7) 0.0199(7) 0.0021(6) 0.0024(5) 0.0009(5)
C10 0.0117(6) 0.0165(7) 0.0209(7) -0.0009(6) 0.0017(5) 0.0009(5)
C3 0.0102(6) 0.0156(7) 0.0200(7) -0.0006(6) 0.0021(5) 0.0009(5)
C7 0.0162(6) 0.0171(7) 0.0230(7) 0.0002(6) 0.0037(5) -0.0003(5)
C11 0.0169(7) 0.0137(6) 0.0273(8) -0.0026(6) 0.0020(6) 0.0005(5)
C2 0.0106(6) 0.0159(7) 0.0211(7) -0.0030(6) 0.0017(5) 0.0003(5)
C1 0.0147(6) 0.0175(7) 0.0206(7) -0.0017(6) 0.0018(5) 0.0004(5)
C4 0.0195(7) 0.0152(7) 0.0264(8) -0.0051(6) 0.0014(6) 0.0000(6)
C13 0.0210(7) 0.0220(7) 0.0192(7) -0.0008(6) 0.0033(6) 0.0002(6)
C12 0.0181(7) 0.0189(7) 0.0234(7) -0.0077(6) 0.0013(6) 0.0002(5)
C5 0.0151(6) 0.0228(7) 0.0231(7) -0.0106(6) 0.0020(5) -0.0003(6)
C9 0.0160(6) 0.0119(6) 0.0260(7) 0.0014(6) 0.0020(5) 0.0004(5)
C6 0.0183(7) 0.0257(8) 0.0190(7) -0.0015(6) 0.0037(6) 0.0002(6)
B1 0.0211(7) 0.0127(7) 0.0199(8) 0.0003(6) 0.0022(6) -0.0013(6)

loop_
_atom_type_symbol
_atom_type_description
_atom_type_scat_dispersion_real
_atom_type_scat_dispersion_imag
_atom_type_scat_source
C C 0.0033 0.0016 'International Tables Vol C Tables 4.2.6.8 and 6.1.1.4'
H H 0.0000 0.0000 'International Tables Vol C Tables 4.2.6.8 and 6.1.1.4'
B B 0.0013 0.0007 'International Tables Vol C Tables 4.2.6.8 and 6.1.1.4'
F F 0.0171 0.0103 'International Tables Vol C Tables 4.2.6.8 and 6.1.1.4'
N N 0.0061 0.0033 'International Tables Vol C Tables 4.2.6.8 and 6.1.1.4'
O O 0.0106 0.0060 'International Tables Vol C Tables 4.2.6.8 and 6.1.1.4'

loop_
_exptl_crystal_face_index_h
_exptl_crystal_face_index_k
_exptl_crystal_face_index_l
_exptl_crystal_face_perp_dist
0 -2 -1 0.1050
0 2 1 0.1805
0 0 -1 0.0489
0 0 1 0.1076
-1 0 0 0.2008
1 0 0 0.2795

loop_
_geom_angle_atom_site_label_1
_geom_angle_atom_site_label_2
_geom_angle_atom_site_label_3
_geom_angle
_geom_angle_site_symmetry_1
_geom_angle_site_symmetry_3
_geom_angle_publ_flag
C1 O1 B1 125.50(11) . . ?
C15 N1 B1 117.67(11) . . ?
C3 N1 C15 120.74(11) . . ?
C3 N1 B1 121.59(11) . . ?
N1 C15 C14 121.29(12) . . ?
N1 C15 C10 120.07(12) . . ?
C14 C15 C10 118.64(12) . . ?
C13 C14 C15 119.84(13) . . ?
C9 C8 C3 120.53(13) . . ?
C15 C10 C11 119.91(13) . . ?
C9 C10 C15 118.25(12) . . ?
C9 C10 C11 121.83(12) . . ?
N1 C3 C8 119.89(12) . . ?
N1 C3 C2 119.42(12) . . ?
C8 C3 C2 120.69(12) . . ?
C6 C7 C2 121.85(13) . . ?
C12 C11 C10 120.51(13) . . ?
C7 C2 C3 121.91(12) . . ?
C7 C2 C1 117.74(13) . . ?
C1 C2 C3 120.35(13) . . ?
O1 C1 C2 121.53(13) . . ?
O1 C1 C4 117.63(13) . . ?
C4 C1 C2 120.84(13) . . ?
C5 C4 C1 118.54(13) . . ?
C14 C13 C12 121.95(13) . . ?
C11 C12 C13 119.15(13) . . ?
F3 C5 C4 118.47(13) . . ?
F3 C5 C6 118.36(13) . . ?
C4 C5 C6 123.17(13) . . ?
C8 C9 C10 120.51(12) . . ?
C7 C6 C5 117.87(14) . . ?
F2 B1 F1 111.30(12) . . ?
F2 B1 O1 109.09(11) . . ?
F2 B1 N1 108.03(11) . . ?
F1 B1 O1 108.76(12) . . ?
F1 B1 N1 108.11(11) . . ?
O1 B1 N1 111.57(12) . . ?

loop_
_geom_bond_atom_site_label_1
_geom_bond_atom_site_label_2
_geom_bond_distance
_geom_bond_site_symmetry_2
_geom_bond_publ_flag
F2 B1 1.3831(18) . ?
F1 B1 1.3855(18) . ?
F3 C5 1.3494(15) . ?
O1 C1 1.3336(17) . ?
O1 B1 1.4436(18) . ?
N1 C15 1.4004(17) . ?
N1 C3 1.3479(18) . ?
N1 B1 1.6039(19) . ?
C15 C14 1.4100(19) . ?
C15 C10 1.4141(19) . ?
C14 C13 1.3733(19) . ?
C8 C3 1.4195(19) . ?
C8 C9 1.3620(19) . ?
C10 C11 1.4170(18) . ?
C10 C9 1.4095(19) . ?
C3 C2 1.4636(18) . ?
C7 C2 1.407(2) . ?
C7 C6 1.3788(19) . ?
C11 C12 1.369(2) . ?
C2 C1 1.407(2) . ?
C1 C4 1.3959(19) . ?
C4 C5 1.365(2) . ?
C13 C12 1.403(2) . ?
C5 C6 1.386(2) . ?

loop_
_exptl_oxdiff_crystal_face_indexfrac_h
_exptl_oxdiff_crystal_face_indexfrac_k
_exptl_oxdiff_crystal_face_indexfrac_l
_exptl_oxdiff_crystal_face_x
_exptl_oxdiff_crystal_face_y
_exptl_oxdiff_crystal_face_z
0.0000 -2.0001 -1.0001 0.1203 -0.1383 0.0239
-0.0000 2.0001 1.0001 -0.1203 0.1383 -0.0239
0.0000 -0.0000 -1.0000 -0.0271 -0.0615 -0.0035
-0.0000 0.0000 1.0000 0.0271 0.0615 0.0035
-1.0000 -0.0000 -0.0001 -0.0118 -0.0117 0.1046
1.0000 0.0000 0.0001 0.0118 0.0117 -0.1046
